data_2300507
loop_
_publ_author_name
'Kong, Jianfei'
'Du, Jialei'
'Wang, Jiren'
'Chen, Zuofeng'

_publ_section_title
;
 Supramolecular organic frameworks of a Schiff base showing selective
 guest adsorption
;
_journal_issue 3
_journal_name_full 'Journal of Applied Crystallography'
_journal_page_first
;
;
_journal_paper_doi 10.1107/S1600576715005889
_journal_volume 48
_journal_year 2015
_chemical_formula_sum 'C26 H28 N2 O5'
_chemical_formula_weight 448.50
_chemical_name_systematic
; 
 ? 
;
_space_group_IT_number 14
_symmetry_space_group_name_Hall '-P 2ybc'
_symmetry_space_group_name_H-M 'P 1 21/c 1'
_atom_sites_solution_hydrogens geom
_atom_sites_solution_primary direct
_atom_sites_solution_secondary difmap
_audit_creation_method SHELXL-97
_cell_angle_alpha 90.00
_cell_angle_beta 103.2810(10)
_cell_angle_gamma 90.00
_cell_formula_units_Z 4
_cell_length_a 13.2363(9)
_cell_length_b 11.7650(8)
_cell_length_c 17.6353(9)
_cell_measurement_temperature 193(2)
_cell_volume 2672.8(3)
_computing_structure_refinement 'SHELXL-97 (Sheldrick, 1997)'
_computing_structure_solution 'SHELXS-97 (Sheldrick, 1990)'
_diffrn_ambient_temperature 193(2)
_diffrn_measured_fraction_theta_full 0.995
_diffrn_measured_fraction_theta_max 0.995
_diffrn_radiation_monochromator graphite
_diffrn_radiation_source 'fine-focus sealed tube'
_diffrn_radiation_type MoK\a
_diffrn_radiation_wavelength 0.71073
_diffrn_reflns_av_R_equivalents 0.0000
_diffrn_reflns_av_sigmaI/netI 0.0386
_diffrn_reflns_limit_h_max 17
_diffrn_reflns_limit_h_min 0
_diffrn_reflns_limit_k_max 15
_diffrn_reflns_limit_k_min 0
_diffrn_reflns_limit_l_max 22
_diffrn_reflns_limit_l_min -22
_diffrn_reflns_number 6100
_diffrn_reflns_theta_full 27.48
_diffrn_reflns_theta_max 27.48
_diffrn_reflns_theta_min 2.34
_exptl_absorpt_coefficient_mu 0.078
_exptl_absorpt_correction_T_max 0.9706
_exptl_absorpt_correction_T_min 0.9683
_exptl_crystal_density_diffrn 1.115
_exptl_crystal_density_method 'not measured'
_exptl_crystal_F_000 952
_exptl_crystal_size_max 0.42
_exptl_crystal_size_mid 0.41
_exptl_crystal_size_min 0.39
_refine_diff_density_max 1.541
_refine_diff_density_min -0.408
_refine_diff_density_rms 0.171
_refine_ls_extinction_method none
_refine_ls_goodness_of_fit_ref 1.109
_refine_ls_hydrogen_treatment mixed
_refine_ls_matrix_type full
_refine_ls_number_parameters 378
_refine_ls_number_reflns 6100
_refine_ls_number_restraints 0
_refine_ls_restrained_S_all 1.109
_refine_ls_R_factor_all 0.1243
_refine_ls_R_factor_gt 0.1015
_refine_ls_shift/su_max 0.000
_refine_ls_shift/su_mean 0.000
_refine_ls_structure_factor_coef Fsqd
_refine_ls_weighting_details 'calc w=1/[\s^2^(Fo^2^)+(0.2000P)^2^+0.0000P] where P=(Fo^2^+2Fc^2^)/3'
_refine_ls_weighting_scheme calc
_refine_ls_wR_factor_gt 0.2874
_refine_ls_wR_factor_ref 0.3038
_reflns_number_gt 3932
_reflns_number_total 6100
_reflns_threshold_expression >2sigma(I)
_cod_data_source_file te5001sup1.cif
_cod_data_source_block w22
_cod_database_code 2300507
_publcif_datablock.id {1989a5d0-79d4-4f18-a569-36b7935d4d7b}

loop_
_symmetry_equiv_pos_as_xyz
'x, y, z'
'-x, y+1/2, -z+1/2'
'-x, -y, -z'
'x, -y-1/2, z-1/2'

loop_
_atom_site_label
_atom_site_type_symbol
_atom_site_fract_x
_atom_site_fract_y
_atom_site_fract_z
_atom_site_U_iso_or_equiv
_atom_site_adp_type
_atom_site_occupancy
_atom_site_symmetry_multiplicity
_atom_site_calc_flag
_atom_site_refinement_flags
O1 O 0.06217(15) 0.34439(16) 0.18641(11) 0.0399(5) Uani 1 1 d .
O2 O -0.05483(18) 0.53189(19) 0.16787(13) 0.0573(7) Uani 1 1 d .
O3 O 0.45358(17) 1.57240(18) 0.83135(12) 0.0434(5) Uani 1 1 d .
H3O H 0.521(4) 1.582(4) 0.841(2) 0.072(12) Uiso 1 1 d .
O4 O 0.58461(15) 1.42111(18) 0.79202(13) 0.0462(6) Uani 1 1 d .
O5 O 0.5788(2) 0.3694(3) 0.50586(18) 0.0872(10) Uani 1 1 d .
N1 N 0.13553(17) 0.7971(2) 0.40008(13) 0.0375(6) Uani 1 1 d .
N2 N 0.33754(17) 1.13198(19) 0.61093(12) 0.0350(5) Uani 1 1 d .
C1 C -0.1076(3) 0.6355(3) 0.1468(2) 0.0572(10) Uani 1 1 d .
H1B H -0.165(3) 0.612(3) 0.105(2) 0.063(11) Uiso 1 1 d .
H1A H -0.143(3) 0.664(4) 0.182(3) 0.072(13) Uiso 1 1 d .
H1C H -0.064(4) 0.699(4) 0.150(2) 0.082(14) Uiso 1 1 d .
C2 C 0.1862(2) 0.7064(2) 0.39368(17) 0.0412(7) Uani 1 1 d .
H2 H 0.248(3) 0.694(3) 0.4290(19) 0.044(8) Uiso 1 1 d .
C3 C 0.2866(2) 1.2148(3) 0.63029(16) 0.0397(6) Uani 1 1 d .
H3 H 0.212(3) 1.216(3) 0.6028(18) 0.046(8) Uiso 1 1 d .
C4 C 0.6558(3) 1.3418(3) 0.7736(3) 0.0588(9) Uani 1 1 d .
H4C H 0.724(3) 1.372(3) 0.8033(18) 0.040(8) Uiso 1 1 d .
H4A H 0.664(5) 1.264(6) 0.705(4) 0.17(2) Uiso 1 1 d .
H4B H 0.639(3) 1.276(4) 0.795(2) 0.070(12) Uiso 1 1 d .
C11 C 0.0897(2) 0.4332(2) 0.23595(16) 0.0364(6) Uani 1 1 d .
C12 C 0.0303(2) 0.5331(2) 0.22824(15) 0.0386(6) Uani 1 1 d .
C13 C 0.0601(2) 0.6227(3) 0.27865(17) 0.0418(7) Uani 1 1 d .
H13 H 0.029(3) 0.701(4) 0.270(2) 0.080(13) Uiso 1 1 d .
C14 C 0.1507(2) 0.6146(2) 0.33875(16) 0.0400(6) Uani 1 1 d .
C15 C 0.2094(2) 0.5157(3) 0.34489(19) 0.0475(8) Uani 1 1 d .
H15 H 0.277(3) 0.509(3) 0.3832(19) 0.047(9) Uiso 1 1 d .
C16 C 0.1795(2) 0.4263(3) 0.29391(19) 0.0448(7) Uani 1 1 d .
H16 H 0.228(3) 0.357(3) 0.299(2) 0.066(11) Uiso 1 1 d .
C21 C 0.1876(2) 0.8799(2) 0.45469(15) 0.0342(6) Uani 1 1 d .
C22 C 0.1347(2) 0.9305(2) 0.50471(16) 0.0373(6) Uani 1 1 d .
H22 H 0.057(3) 0.896(4) 0.518(2) 0.079(13) Uiso 1 1 d .
C23 C 0.1817(2) 1.0132(2) 0.55725(15) 0.0370(6) Uani 1 1 d .
H23 H 0.138(3) 1.035(3) 0.597(2) 0.061(10) Uiso 1 1 d .
C24 C 0.2832(2) 1.0481(2) 0.55924(14) 0.0327(6) Uani 1 1 d .
C25 C 0.3364(2) 0.9967(2) 0.50878(16) 0.0373(6) Uani 1 1 d .
H25 H 0.408(3) 1.018(3) 0.5073(19) 0.050(9) Uiso 1 1 d .
C26 C 0.2892(2) 0.9141(2) 0.45672(16) 0.0385(6) Uani 1 1 d .
H26 H 0.323(2) 0.884(3) 0.4195(19) 0.045(9) Uiso 1 1 d .
C31 C 0.4155(2) 1.4855(2) 0.78296(15) 0.0364(6) Uani 1 1 d .
C32 C 0.4819(2) 1.4040(2) 0.76090(15) 0.0346(6) Uani 1 1 d .
C33 C 0.4406(2) 1.3161(2) 0.71138(15) 0.0362(6) Uani 1 1 d .
H33 H 0.491(3) 1.248(3) 0.691(2) 0.069(11) Uiso 1 1 d .
C34 C 0.3330(2) 1.3066(2) 0.68307(16) 0.0379(6) Uani 1 1 d .
C35 C 0.2686(2) 1.3869(3) 0.70544(19) 0.0471(7) Uani 1 1 d .
H35 H 0.196(3) 1.383(3) 0.6896(17) 0.040(8) Uiso 1 1 d .
C36 C 0.3099(2) 1.4750(3) 0.75492(19) 0.0465(7) Uani 1 1 d .
H36 H 0.264(3) 1.530(4) 0.781(2) 0.073(12) Uiso 1 1 d .
C41 C 0.4907(4) 0.3032(5) 0.5085(3) 0.0864(14) Uani 1 1 d .
H41A H 0.4483 0.3409 0.5407 0.104 Uiso 1 1 calc R
H41B H 0.5116 0.2272 0.5307 0.104 Uiso 1 1 calc R
C42 C 0.4300(5) 0.2931(6) 0.4246(4) 0.122(2) Uani 1 1 d .
H42A H 0.3557 0.3100 0.4205 0.146 Uiso 1 1 calc R
H42B H 0.4361 0.2153 0.4047 0.146 Uiso 1 1 calc R
C43 C 0.4776(4) 0.3800(5) 0.3781(3) 0.0837(13) Uani 1 1 d .
H43A H 0.4776 0.3512 0.3254 0.100 Uiso 1 1 calc R
H43B H 0.4397 0.4532 0.3734 0.100 Uiso 1 1 calc R
C44 C 0.5871(4) 0.3928(6) 0.4269(3) 0.0961(16) Uani 1 1 d .
H44A H 0.6344 0.3380 0.4102 0.115 Uiso 1 1 calc R
H44B H 0.6133 0.4708 0.4226 0.115 Uiso 1 1 calc R
H1O H -0.021(3) 0.350(3) 0.151(2) 0.068(11) Uiso 1 1 d .

loop_
_atom_site_aniso_label
_atom_site_aniso_U_11
_atom_site_aniso_U_22
_atom_site_aniso_U_33
_atom_site_aniso_U_23
_atom_site_aniso_U_13
_atom_site_aniso_U_12
O1 0.0377(10) 0.0305(10) 0.0480(11) -0.0074(8) 0.0026(8) 0.0003(8)
O2 0.0604(14) 0.0386(12) 0.0556(13) -0.0127(10) -0.0224(10) 0.0123(10)
O3 0.0356(11) 0.0375(11) 0.0538(12) -0.0147(9) 0.0034(8) -0.0039(9)
O4 0.0320(10) 0.0444(12) 0.0573(12) -0.0147(9) 0.0000(8) -0.0028(9)
O5 0.074(2) 0.105(2) 0.0715(19) -0.0004(17) -0.0051(14) 0.0031(18)
N1 0.0370(12) 0.0347(12) 0.0359(11) -0.0070(9) -0.0020(9) -0.0002(9)
N2 0.0340(11) 0.0327(12) 0.0344(11) -0.0030(9) 0.0000(8) -0.0035(9)
C1 0.064(2) 0.0401(18) 0.054(2) -0.0033(15) -0.0158(17) 0.0124(16)
C2 0.0387(15) 0.0371(15) 0.0403(14) -0.0036(11) -0.0063(11) 0.0030(12)
C3 0.0334(14) 0.0395(15) 0.0419(14) -0.0050(11) -0.0002(10) -0.0028(11)
C4 0.0337(17) 0.051(2) 0.090(3) -0.0163(19) 0.0089(16) 0.0001(15)
C11 0.0373(14) 0.0297(13) 0.0413(14) -0.0021(11) 0.0071(10) -0.0020(11)
C12 0.0394(14) 0.0352(14) 0.0362(13) -0.0023(11) -0.0014(10) 0.0038(11)
C13 0.0444(15) 0.0335(14) 0.0421(15) -0.0055(11) -0.0012(11) 0.0077(12)
C14 0.0397(15) 0.0340(14) 0.0413(14) -0.0052(11) -0.0006(11) 0.0022(11)
C15 0.0380(15) 0.0394(16) 0.0560(18) -0.0073(13) -0.0080(13) 0.0046(13)
C16 0.0387(15) 0.0343(15) 0.0570(18) -0.0047(12) 0.0019(13) 0.0067(12)
C21 0.0349(13) 0.0320(13) 0.0312(12) -0.0028(10) -0.0019(9) 0.0017(10)
C22 0.0332(13) 0.0362(14) 0.0392(14) -0.0044(11) 0.0011(10) -0.0013(11)
C23 0.0360(14) 0.0372(14) 0.0357(13) -0.0054(11) 0.0038(10) 0.0007(11)
C24 0.0320(13) 0.0306(13) 0.0318(12) -0.0001(10) -0.0006(9) -0.0007(10)
C25 0.0304(13) 0.0388(14) 0.0409(14) -0.0040(11) 0.0042(10) -0.0005(11)
C26 0.0378(14) 0.0370(15) 0.0394(14) -0.0047(11) 0.0063(11) 0.0031(11)
C31 0.0392(14) 0.0307(13) 0.0376(14) -0.0045(10) 0.0052(10) -0.0033(11)
C32 0.0324(13) 0.0323(13) 0.0370(13) -0.0008(10) 0.0039(10) -0.0020(10)
C33 0.0359(14) 0.0333(14) 0.0383(13) -0.0036(11) 0.0063(10) -0.0026(11)
C34 0.0363(14) 0.0340(14) 0.0406(14) -0.0044(11) 0.0027(11) -0.0011(11)
C35 0.0322(15) 0.0453(17) 0.0593(18) -0.0142(14) 0.0011(12) -0.0009(13)
C36 0.0355(15) 0.0446(17) 0.0571(18) -0.0151(14) 0.0056(12) 0.0001(12)
C41 0.067(3) 0.103(4) 0.089(3) 0.027(3) 0.017(2) 0.003(3)
C42 0.127(5) 0.109(5) 0.110(4) 0.004(4) -0.014(4) -0.038(4)
C43 0.094(3) 0.089(3) 0.067(3) 0.010(2) 0.016(2) 0.013(3)
C44 0.092(3) 0.120(4) 0.080(3) 0.012(3) 0.027(3) 0.013(3)

loop_
_atom_type_symbol
_atom_type_description
_atom_type_scat_dispersion_real
_atom_type_scat_dispersion_imag
_atom_type_scat_source
C C 0.0033 0.0016 'International Tables Vol C Tables 4.2.6.8 and 6.1.1.4'
H H 0.0000 0.0000 'International Tables Vol C Tables 4.2.6.8 and 6.1.1.4'
N N 0.0061 0.0033 'International Tables Vol C Tables 4.2.6.8 and 6.1.1.4'
O O 0.0106 0.0060 'International Tables Vol C Tables 4.2.6.8 and 6.1.1.4'

loop_
_geom_angle_atom_site_label_1
_geom_angle_atom_site_label_2
_geom_angle_atom_site_label_3
_geom_angle
C12 O2 C1 117.9(2)
C32 O4 C4 117.8(2)
C41 O5 C44 112.5(4)
C2 N1 C21 116.5(2)
C3 N2 C24 118.7(2)
N1 C2 C14 125.6(2)
N2 C3 C34 124.2(3)
O1 C11 C16 119.3(2)
O1 C11 C12 121.4(2)
C16 C11 C12 119.3(2)
O2 C12 C13 125.2(3)
O2 C12 C11 114.3(2)
C13 C12 C11 120.5(2)
C12 C13 C14 120.2(3)
C15 C14 C13 118.6(3)
C15 C14 C2 118.7(2)
C13 C14 C2 122.7(3)
C16 C15 C14 121.0(3)
C11 C16 C15 120.4(3)
C22 C21 C26 119.1(2)
C22 C21 N1 119.2(2)
C26 C21 N1 121.7(2)
C21 C22 C23 120.9(3)
C22 C23 C24 120.3(3)
C25 C24 C23 118.7(2)
C25 C24 N2 117.1(2)
C23 C24 N2 124.2(2)
C26 C25 C24 120.7(3)
C25 C26 C21 120.4(3)
O3 C31 C36 119.6(2)
O3 C31 C32 121.3(2)
C36 C31 C32 119.0(2)
O4 C32 C33 125.4(2)
O4 C32 C31 114.6(2)
C33 C32 C31 120.0(2)
C32 C33 C34 120.5(3)
C35 C34 C33 119.0(2)
C35 C34 C3 119.1(3)
C33 C34 C3 122.0(3)
C36 C35 C34 120.6(3)
C31 C36 C35 120.9(3)
O5 C41 C42 105.5(4)
C41 C42 C43 106.2(4)
C44 C43 C42 102.6(4)
O5 C44 C43 104.7(4)

loop_
_geom_bond_atom_site_label_1
_geom_bond_atom_site_label_2
_geom_bond_distance
O1 C11 1.357(3)
O2 C12 1.361(3)
O2 C1 1.412(4)
O3 C31 1.353(3)
O4 C32 1.359(3)
O4 C4 1.417(4)
O5 C41 1.412(6)
O5 C44 1.448(6)
N1 C2 1.279(4)
N1 C21 1.430(3)
N2 C3 1.276(4)
N2 C24 1.421(3)
C2 C14 1.455(4)
C3 C34 1.465(4)
C11 C16 1.381(4)
C11 C12 1.403(4)
C12 C13 1.377(4)
C13 C14 1.409(4)
C14 C15 1.390(4)
C15 C16 1.381(4)
C21 C22 1.381(4)
C21 C26 1.396(4)
C22 C23 1.388(4)
C23 C24 1.397(4)
C24 C25 1.393(4)
C25 C26 1.383(4)
C31 C36 1.377(4)
C31 C32 1.414(4)
C32 C33 1.383(4)
C33 C34 1.401(4)
C34 C35 1.389(4)
C35 C36 1.384(4)
C41 C42 1.517(7)
C42 C43 1.533(8)
C43 C44 1.513(7)

loop_
_geom_torsion_atom_site_label_1
_geom_torsion_atom_site_label_2
_geom_torsion_atom_site_label_3
_geom_torsion_atom_site_label_4
_geom_torsion
C21 N1 C2 C14 -176.2(3)
C24 N2 C3 C34 179.9(3)
C1 O2 C12 C13 10.9(5)
C1 O2 C12 C11 -168.2(3)
O1 C11 C12 O2 -0.2(4)
C16 C11 C12 O2 178.1(3)
O1 C11 C12 C13 -179.3(3)
C16 C11 C12 C13 -1.1(5)
O2 C12 C13 C14 -179.3(3)
C11 C12 C13 C14 -0.2(5)
C12 C13 C14 C15 1.1(5)
C12 C13 C14 C2 179.9(3)
N1 C2 C14 C15 -172.7(3)
N1 C2 C14 C13 8.5(5)
C13 C14 C15 C16 -0.7(5)
C2 C14 C15 C16 -179.6(3)
O1 C11 C16 C15 179.8(3)
C12 C11 C16 C15 1.4(5)
C14 C15 C16 C11 -0.5(5)
C2 N1 C21 C22 -134.9(3)
C2 N1 C21 C26 47.6(4)
C26 C21 C22 C23 -0.9(4)
N1 C21 C22 C23 -178.5(2)
C21 C22 C23 C24 1.3(4)
C22 C23 C24 C25 -1.3(4)
C22 C23 C24 N2 -180.0(2)
C3 N2 C24 C25 147.7(3)
C3 N2 C24 C23 -33.7(4)
C23 C24 C25 C26 1.1(4)
N2 C24 C25 C26 179.9(2)
C24 C25 C26 C21 -0.9(4)
C22 C21 C26 C25 0.7(4)
N1 C21 C26 C25 178.2(2)
C4 O4 C32 C33 -1.0(4)
C4 O4 C32 C31 179.0(3)
O3 C31 C32 O4 0.0(4)
C36 C31 C32 O4 -179.5(3)
O3 C31 C32 C33 180.0(3)
C36 C31 C32 C33 0.5(4)
O4 C32 C33 C34 179.7(3)
C31 C32 C33 C34 -0.3(4)
C32 C33 C34 C35 0.1(4)
C32 C33 C34 C3 179.8(3)
N2 C3 C34 C35 -174.3(3)
N2 C3 C34 C33 6.0(5)
C33 C34 C35 C36 0.0(5)
C3 C34 C35 C36 -179.7(3)
O3 C31 C36 C35 -179.9(3)
C32 C31 C36 C35 -0.4(5)
C34 C35 C36 C31 0.2(5)
C44 O5 C41 C42 -6.4(6)
O5 C41 C42 C43 -12.5(7)
C41 C42 C43 C44 25.4(7)
C41 O5 C44 C43 22.9(6)
C42 C43 C44 O5 -28.7(6)

_cod_database_fobs_code 2300507
